data_4511625
loop_
_publ_author_name
'Shi, Zhan'
'Li, Guanghua'
'Wang, Lei'
'Gao, Lu'
'Chen, Xiaobo'
'Hua, Jia'
'Feng, Shouhua'

_publ_section_title
;
 Two Three-Dimensional Metal&#x2212;Organic Frameworks from Secondary
 Building Units of Zn8(OH)4(O2C&#x2212;)12and
 Zn2((OH)(O2C&#x2212;)3:&#x2009; [Zn2(OH)(btc)]2(4,4&#x2018;-bipy) and
 Zn2(OH)(btc)(pipe)
;
_journal_issue 1
_journal_name_full 'Crystal Growth &amp; Design'
_journal_page_first 25
_journal_paper_doi 10.1021/cg034084+
_journal_volume 4
_journal_year 2004
_chemical_formula_sum 'C13 H14 N2 O7 Zn2'
_chemical_formula_weight 441.00
_chemical_name_systematic
; 
 ? 
;
_space_group_IT_number 14
_symmetry_cell_setting monoclinic
_symmetry_space_group_name_Hall '-P 2yn'
_symmetry_space_group_name_H-M 'P 1 21/n 1'
_atom_sites_solution_hydrogens geom
_atom_sites_solution_primary direct
_atom_sites_solution_secondary difmap
_audit_creation_method SHELXL-97
_cell_angle_alpha 90.00
_cell_angle_beta 102.265(2)
_cell_angle_gamma 90.00
_cell_formula_units_Z 4
_cell_length_a 8.3595(2)
_cell_length_b 11.3634(3)
_cell_length_c 16.3161(5)
_cell_measurement_temperature 293(2)
_cell_volume 1514.53(7)
_computing_cell_refinement 'Bruker SMART'
_computing_data_collection 'Bruker SMART'
_computing_data_reduction 'Bruker SAINT'
_computing_molecular_graphics SHELXP-97
_computing_publication_material SHELXTL
_computing_structure_refinement 'SHELXL-97 (Sheldrick, 1997)'
_computing_structure_solution 'SHELXS-97 (Sheldrick, 1990)'
_diffrn_ambient_temperature 293(2)
_diffrn_measured_fraction_theta_full 1.000
_diffrn_measured_fraction_theta_max 1.000
_diffrn_measurement_device_type 'CCD area detector'
_diffrn_measurement_method 'phi and omega scans'
_diffrn_radiation_monochromator graphite
_diffrn_radiation_source 'fine-focus sealed tube'
_diffrn_radiation_type MoK\a
_diffrn_radiation_wavelength 0.71073
_diffrn_reflns_av_R_equivalents 0.0279
_diffrn_reflns_av_sigmaI/netI 0.0265
_diffrn_reflns_limit_h_max 9
_diffrn_reflns_limit_h_min -9
_diffrn_reflns_limit_k_max 10
_diffrn_reflns_limit_k_min -12
_diffrn_reflns_limit_l_max 16
_diffrn_reflns_limit_l_min -18
_diffrn_reflns_number 7043
_diffrn_reflns_theta_full 23.23
_diffrn_reflns_theta_max 23.23
_diffrn_reflns_theta_min 2.20
_exptl_absorpt_coefficient_mu 3.208
_exptl_absorpt_correction_T_max 0.693218
_exptl_absorpt_correction_T_min 0.544796
_exptl_absorpt_correction_type empirical
_exptl_crystal_colour colorness
_exptl_crystal_density_diffrn 1.934
_exptl_crystal_density_method 'not measured'
_exptl_crystal_description Block
_exptl_crystal_F_000 888
_exptl_crystal_size_max 0.210
_exptl_crystal_size_mid 0.160
_exptl_crystal_size_min 0.160
_refine_diff_density_max 0.292
_refine_diff_density_min -0.254
_refine_diff_density_rms 0.064
_refine_ls_extinction_method none
_refine_ls_goodness_of_fit_ref 1.038
_refine_ls_hydrogen_treatment mixed
_refine_ls_matrix_type full
_refine_ls_number_parameters 220
_refine_ls_number_reflns 2171
_refine_ls_number_restraints 1
_refine_ls_restrained_S_all 1.041
_refine_ls_R_factor_all 0.0280
_refine_ls_R_factor_gt 0.0233
_refine_ls_shift/su_max 0.001
_refine_ls_shift/su_mean 0.000
_refine_ls_structure_factor_coef Fsqd
_refine_ls_weighting_details 'calc w=1/[\s^2^(Fo^2^)+(0.0359P)^2^+0.0635P] where P=(Fo^2^+2Fc^2^)/3'
_refine_ls_weighting_scheme calc
_refine_ls_wR_factor_gt 0.0589
_refine_ls_wR_factor_ref 0.0602
_reflns_number_gt 1923
_reflns_number_total 2171
_reflns_threshold_expression >2sigma(I)
_cod_data_source_file cg034084%2Bsi20030523_043617.cif
_cod_data_source_block pipe
_cod_original_sg_symbol_H-M P2(1)/n
_cod_database_code 4511625

loop_
_symmetry_equiv_pos_as_xyz
'x, y, z'
'-x+1/2, y+1/2, -z+1/2'
'-x, -y, -z'
'x-1/2, -y-1/2, z-1/2'

loop_
_atom_site_label
_atom_site_type_symbol
_atom_site_fract_x
_atom_site_fract_y
_atom_site_fract_z
_atom_site_U_iso_or_equiv
_atom_site_adp_type
_atom_site_occupancy
_atom_site_symmetry_multiplicity
_atom_site_calc_flag
_atom_site_refinement_flags
Zn1 Zn -0.02410(4) 0.34904(3) 0.84413(2) 0.02538(13) Uani 1 1 d .
Zn2 Zn 0.21569(4) 0.58263(3) 0.82789(2) 0.02447(12) Uani 1 1 d .
O1 O 0.1384(3) 0.4632(2) 0.89161(13) 0.0369(6) Uani 1 1 d D
O2 O 0.0356(3) 0.17636(18) 0.85460(12) 0.0323(5) Uani 1 1 d .
O3 O 0.0493(3) 0.25988(19) 0.97809(13) 0.0364(5) Uani 1 1 d .
O4 O 0.4595(3) 0.11605(18) 1.22080(12) 0.0307(5) Uani 1 1 d .
O5 O 0.5600(3) -0.06698(18) 1.21768(13) 0.0335(5) Uani 1 1 d .
O6 O 0.3355(3) -0.33117(17) 0.98376(12) 0.0320(5) Uani 1 1 d .
O7 O 0.2073(3) -0.25381(18) 0.86231(12) 0.0329(5) Uani 1 1 d .
N1 N -0.2527(3) 0.4062(2) 0.85300(14) 0.0254(6) Uani 1 1 d .
H1A H -0.2699 0.3815 0.9035 0.080 Uiso 1 1 calc .
N2 N -0.5633(3) 0.5345(2) 0.80388(14) 0.0242(6) Uani 1 1 d .
H2 H -0.5573 0.5625 0.7524 0.080 Uiso 1 1 calc .
C1 C 0.1791(3) 0.0743(2) 0.97702(17) 0.0226(7) Uani 1 1 d .
C2 C 0.2721(4) 0.0908(3) 1.05793(17) 0.0243(7) Uani 1 1 d .
H2A H 0.2675 0.1624 1.0850 0.080 Uiso 1 1 calc .
C3 C 0.3718(3) 0.0008(2) 1.09864(17) 0.0220(7) Uani 1 1 d .
C4 C 0.3745(3) -0.1067(3) 1.05838(17) 0.0234(7) Uani 1 1 d .
H4 H 0.4421 -0.1666 1.0848 0.080 Uiso 1 1 calc .
C5 C 0.2779(3) -0.1258(3) 0.97928(16) 0.0218(7) Uani 1 1 d .
C6 C 0.1827(3) -0.0336(3) 0.93789(17) 0.0252(7) Uani 1 1 d .
H6 H 0.1214 -0.0448 0.8838 0.080 Uiso 1 1 calc .
C7 C 0.0804(4) 0.1764(3) 0.93504(19) 0.0266(7) Uani 1 1 d .
C8 C 0.4722(3) 0.0194(3) 1.18571(17) 0.0247(7) Uani 1 1 d .
C9 C 0.2742(3) -0.2461(3) 0.94031(18) 0.0253(7) Uani 1 1 d .
C10 C -0.3900(4) 0.3602(3) 0.78765(18) 0.0275(7) Uani 1 1 d .
H10A H -0.3884 0.2749 0.7888 0.033 Uiso 1 1 calc .
H10B H -0.3762 0.3855 0.7328 0.033 Uiso 1 1 calc .
C11 C -0.5537(4) 0.4036(3) 0.80175(18) 0.0268(7) Uani 1 1 d .
H11A H -0.6403 0.3741 0.7572 0.032 Uiso 1 1 calc .
H11B H -0.5715 0.3722 0.8544 0.032 Uiso 1 1 calc .
C12 C -0.4223(4) 0.5828(3) 0.86638(19) 0.0300(7) Uani 1 1 d .
H12A H -0.4345 0.5616 0.9223 0.036 Uiso 1 1 calc .
H12B H -0.4235 0.6679 0.8625 0.036 Uiso 1 1 calc .
C13 C -0.2591(4) 0.5373(3) 0.85316(19) 0.0306(7) Uani 1 1 d .
H13A H -0.2405 0.5667 0.8001 0.037 Uiso 1 1 calc .
H13B H -0.1722 0.5672 0.8974 0.037 Uiso 1 1 calc .
H1 H 0.177(5) 0.460(4) 0.9428(13) 0.080 Uiso 1 1 d D

loop_
_atom_site_aniso_label
_atom_site_aniso_U_11
_atom_site_aniso_U_22
_atom_site_aniso_U_33
_atom_site_aniso_U_23
_atom_site_aniso_U_13
_atom_site_aniso_U_12
Zn1 0.0266(2) 0.0205(2) 0.0270(2) 0.00440(14) 0.00117(15) 0.00427(15)
Zn2 0.0241(2) 0.0192(2) 0.0268(2) -0.00307(14) -0.00205(15) 0.00146(14)
O1 0.0443(13) 0.0397(14) 0.0223(11) 0.0016(10) -0.0025(10) -0.0135(11)
O2 0.0444(13) 0.0240(12) 0.0239(12) 0.0020(9) -0.0032(10) 0.0095(10)
O3 0.0510(14) 0.0231(13) 0.0336(12) -0.0010(10) 0.0057(10) 0.0117(11)
O4 0.0432(13) 0.0232(12) 0.0223(11) -0.0038(9) -0.0005(10) 0.0003(10)
O5 0.0387(12) 0.0276(13) 0.0274(12) -0.0008(9) -0.0082(10) 0.0066(10)
O6 0.0448(13) 0.0205(12) 0.0277(11) 0.0016(9) 0.0010(10) 0.0080(10)
O7 0.0524(13) 0.0213(12) 0.0205(11) -0.0026(9) -0.0023(10) 0.0039(10)
N1 0.0246(13) 0.0247(14) 0.0249(13) 0.0017(11) 0.0008(11) 0.0031(11)
N2 0.0260(13) 0.0212(14) 0.0229(13) -0.0004(10) -0.0006(11) 0.0021(11)
C1 0.0251(15) 0.0190(17) 0.0218(16) 0.0033(12) 0.0010(13) 0.0006(12)
C2 0.0305(16) 0.0209(17) 0.0208(16) -0.0026(13) 0.0041(13) -0.0010(13)
C3 0.0236(15) 0.0218(17) 0.0191(15) -0.0009(12) 0.0010(12) -0.0001(13)
C4 0.0245(15) 0.0200(16) 0.0237(16) 0.0016(13) 0.0003(13) 0.0017(13)
C5 0.0272(16) 0.0189(16) 0.0190(15) -0.0003(12) 0.0042(13) 0.0017(13)
C6 0.0309(16) 0.0239(17) 0.0191(15) 0.0008(13) 0.0015(13) -0.0008(14)
C7 0.0269(16) 0.0217(18) 0.0296(18) 0.0026(14) 0.0021(14) -0.0009(13)
C8 0.0259(16) 0.0255(19) 0.0217(16) 0.0007(14) 0.0031(13) -0.0040(14)
C9 0.0284(16) 0.0221(17) 0.0248(17) -0.0027(14) 0.0046(13) 0.0007(14)
C10 0.0332(17) 0.0204(17) 0.0276(16) -0.0038(13) 0.0035(14) 0.0025(13)
C11 0.0273(16) 0.0222(17) 0.0274(17) -0.0039(13) -0.0017(13) -0.0018(13)
C12 0.0260(16) 0.0236(18) 0.0379(19) -0.0082(14) 0.0010(14) -0.0016(13)
C13 0.0268(16) 0.0249(18) 0.0377(19) -0.0056(14) 0.0017(14) -0.0010(14)

loop_
_atom_type_symbol
_atom_type_description
_atom_type_scat_dispersion_real
_atom_type_scat_dispersion_imag
_atom_type_scat_source
C C 0.0033 0.0016 'International Tables Vol C Tables 4.2.6.8 and 6.1.1.4'
H H 0.0000 0.0000 'International Tables Vol C Tables 4.2.6.8 and 6.1.1.4'
N N 0.0061 0.0033 'International Tables Vol C Tables 4.2.6.8 and 6.1.1.4'
O O 0.0106 0.0060 'International Tables Vol C Tables 4.2.6.8 and 6.1.1.4'
Zn Zn 0.2839 1.4301 'International Tables Vol C Tables 4.2.6.8 and 6.1.1.4'

loop_
_geom_angle_atom_site_label_1
_geom_angle_atom_site_label_2
_geom_angle_atom_site_label_3
_geom_angle
_geom_angle_site_symmetry_1
_geom_angle_site_symmetry_3
O1 Zn1 O2 118.75(9) . .
O1 Zn1 O4 99.28(9) . 4_565
O2 Zn1 O4 103.71(8) . 4_565
O1 Zn1 N1 110.33(10) . .
O2 Zn1 N1 121.19(9) . .
O4 Zn1 N1 98.07(9) 4_565 .
O1 Zn1 O3 83.93(8) . .
O2 Zn1 O3 59.76(7) . .
O4 Zn1 O3 161.71(8) 4_565 .
N1 Zn1 O3 97.63(8) . .
O1 Zn1 C7 99.37(9) . .
O2 Zn1 C7 30.76(9) . .
O4 Zn1 C7 133.11(10) 4_565 .
N1 Zn1 C7 114.80(10) . .
O3 Zn1 C7 29.34(8) . .
O1 Zn2 O7 119.05(10) . 1_565
O1 Zn2 O5 101.37(9) . 4_565
O7 Zn2 O5 106.80(8) 1_565 4_565
O1 Zn2 N2 109.85(10) . 1_655
O7 Zn2 N2 113.59(10) 1_565 1_655
O5 Zn2 N2 104.31(9) 4_565 1_655
Zn2 O1 Zn1 123.69(11) . .
Zn2 O1 H1 118(3) . .
Zn1 O1 H1 118(3) . .
C7 O2 Zn1 95.68(17) . .
C7 O3 Zn1 81.31(17) . .
C8 O4 Zn1 129.10(19) . 4_666
C8 O5 Zn2 130.54(19) . 4_666
C9 O7 Zn2 108.48(18) . 1_545
C10 N1 C13 109.3(2) . .
C10 N1 Zn1 115.28(18) . .
C13 N1 Zn1 110.54(18) . .
C10 N1 H1A 107.1 . .
C13 N1 H1A 107.1 . .
Zn1 N1 H1A 107.1 . .
C12 N2 C11 110.2(2) . .
C12 N2 Zn2 112.73(18) . 1_455
C11 N2 Zn2 109.06(18) . 1_455
C12 N2 H2 108.3 . .
C11 N2 H2 108.3 . .
Zn2 N2 H2 108.3 1_455 .
C6 C1 C2 119.5(3) . .
C6 C1 C7 122.5(2) . .
C2 C1 C7 118.0(3) . .
C1 C2 C3 120.5(3) . .
C1 C2 H2A 119.7 . .
C3 C2 H2A 119.7 . .
C4 C3 C2 119.2(2) . .
C4 C3 C8 120.6(2) . .
C2 C3 C8 120.2(3) . .
C5 C4 C3 120.9(3) . .
C5 C4 H4 119.6 . .
C3 C4 H4 119.6 . .
C4 C5 C6 119.4(3) . .
C4 C5 C9 119.4(2) . .
C6 C5 C9 121.2(2) . .
C1 C6 C5 120.4(3) . .
C1 C6 H6 119.8 . .
C5 C6 H6 119.8 . .
O3 C7 O2 121.8(3) . .
O3 C7 C1 119.6(3) . .
O2 C7 C1 118.5(3) . .
O3 C7 Zn1 69.35(16) . .
O2 C7 Zn1 53.56(14) . .
C1 C7 Zn1 164.7(2) . .
O4 C8 O5 126.0(3) . .
O4 C8 C3 118.1(3) . .
O5 C8 C3 115.9(3) . .
O6 C9 O7 123.7(3) . .
O6 C9 C5 119.8(2) . .
O7 C9 C5 116.6(2) . .
N1 C10 C11 111.2(2) . .
N1 C10 H10A 109.4 . .
C11 C10 H10A 109.4 . .
N1 C10 H10B 109.4 . .
C11 C10 H10B 109.4 . .
H10A C10 H10B 108.0 . .
N2 C11 C10 112.5(2) . .
N2 C11 H11A 109.1 . .
C10 C11 H11A 109.1 . .
N2 C11 H11B 109.1 . .
C10 C11 H11B 109.1 . .
H11A C11 H11B 107.8 . .
N2 C12 C13 112.5(2) . .
N2 C12 H12A 109.1 . .
C13 C12 H12A 109.1 . .
N2 C12 H12B 109.1 . .
C13 C12 H12B 109.1 . .
H12A C12 H12B 107.8 . .
N1 C13 C12 112.0(3) . .
N1 C13 H13A 109.2 . .
C12 C13 H13A 109.2 . .
N1 C13 H13B 109.2 . .
C12 C13 H13B 109.2 . .
H13A C13 H13B 107.9 . .

loop_
_geom_bond_atom_site_label_1
_geom_bond_atom_site_label_2
_geom_bond_distance
_geom_bond_site_symmetry_2
Zn1 O1 1.919(2) .
Zn1 O2 2.023(2) .
Zn1 O4 2.0268(19) 4_565
Zn1 N1 2.052(2) .
Zn1 O3 2.369(2) .
Zn1 C7 2.502(3) .
Zn2 O1 1.904(2) .
Zn2 O7 1.947(2) 1_565
Zn2 O5 1.9909(19) 4_565
Zn2 N2 2.043(2) 1_655
O1 H1 0.830(19) .
O2 C7 1.286(3) .
O3 C7 1.240(4) .
O4 C8 1.253(4) .
O4 Zn1 2.0268(19) 4_666
O5 C8 1.270(3) .
O5 Zn2 1.9909(19) 4_666
O6 C9 1.243(3) .
O7 C9 1.280(3) .
O7 Zn2 1.947(2) 1_545
N1 C10 1.486(4) .
N1 C13 1.491(4) .
N1 H1A 0.9100 .
N2 C12 1.489(4) .
N2 C11 1.491(4) .
N2 Zn2 2.043(2) 1_455
N2 H2 0.9100 .
C1 C6 1.386(4) .
C1 C2 1.395(4) .
C1 C7 1.502(4) .
C2 C3 1.396(4) .
C2 H2A 0.9300 .
C3 C4 1.389(4) .
C3 C8 1.504(4) .
C4 C5 1.387(4) .
C4 H4 0.9300 .
C5 C6 1.400(4) .
C5 C9 1.505(4) .
C6 H6 0.9300 .
C10 C11 1.517(4) .
C10 H10A 0.9700 .
C10 H10B 0.9700 .
C11 H11A 0.9700 .
C11 H11B 0.9700 .
C12 C13 1.517(4) .
C12 H12A 0.9700 .
C12 H12B 0.9700 .
C13 H13A 0.9700 .
C13 H13B 0.9700 .

loop_
_geom_hbond_atom_site_label_D
_geom_hbond_atom_site_label_H
_geom_hbond_atom_site_label_A
_geom_hbond_distance_DH
_geom_hbond_distance_HA
_geom_hbond_distance_DA
_geom_hbond_angle_DHA
_geom_hbond_site_symmetry_A
N1 H1A O6 0.91 2.11 3.014(3) 173.8 3_557
N2 H2 O2 0.91 2.21 3.097(3) 164.5 2_456
